data_4513483
loop_
_publ_author_name
'Ziach, Krzysztof'
'Jurczak, Janusz'

_publ_section_title
;
 Chiral Crystals from Dynamic Combinatorial Libraries of Achiral
 Macrocyclic Imines
;
_journal_issue 9
_journal_name_full 'Crystal Growth &amp; Design'
_journal_page_first 4372
_journal_paper_doi 10.1021/acs.cgd.5b00658
_journal_volume 15
_journal_year 2015
_chemical_absolute_configuration ad
_chemical_formula_sum 'C17 H20 Br N2 Na O3'
_chemical_formula_weight 403.25
_space_group_crystal_system monoclinic
_space_group_IT_number 4
_space_group_name_Hall 'P 2yb'
_space_group_name_H-M_alt 'P 1 21 1'
_symmetry_space_group_name_Hall 'P 2yb'
_symmetry_space_group_name_H-M 'P 1 21 1'
_atom_sites_solution_hydrogens geom
_cell_angle_alpha 90
_cell_angle_beta 102.9580(12)
_cell_angle_gamma 90
_cell_formula_units_Z 2
_cell_length_a 8.9345(5)
_cell_length_b 11.4411(6)
_cell_length_c 8.9682(5)
_cell_measurement_reflns_used 9953
_cell_measurement_temperature 100.(2)
_cell_measurement_theta_max 26.7865
_cell_measurement_theta_min 2.3304
_cell_volume 893.39(8)
_computing_cell_refinement 'SAINT V8.34A (Bruker AXS Inc., 2013)'
_computing_data_collection 'APEX2 V2013 (Bruker AXS Inc., 2013)'
_computing_data_reduction 'SAINT V8.34A (Bruker AXS Inc., 2013)'
_computing_molecular_graphics 'Diamond 3.2 (Brandenburg & Putz, 2012)'
_computing_publication_material 'APEX2 V2013 (Bruker AXS Inc., 2013)'
_computing_structure_refinement 'SHELXL-2013 (Sheldrick, 2013)'
_computing_structure_solution 'SHELXS-2013 (Sheldrick, 2013)'
_diffrn_ambient_temperature 100.(2)
_diffrn_detector_area_resol_mean 10.4167
_diffrn_measured_fraction_theta_full 0.998
_diffrn_measured_fraction_theta_max 0.998
_diffrn_measurement_device_type 'Bruker D8 VENTURE'
_diffrn_measurement_method 'omega scan'
_diffrn_radiation_monochromator TRIUMPH
_diffrn_radiation_type MoK\a
_diffrn_radiation_wavelength 0.71073
_diffrn_reflns_av_R_equivalents 0.0171
_diffrn_reflns_av_unetI/netI 0.0160
_diffrn_reflns_limit_h_max 11
_diffrn_reflns_limit_h_min -11
_diffrn_reflns_limit_k_max 14
_diffrn_reflns_limit_k_min -14
_diffrn_reflns_limit_l_max 11
_diffrn_reflns_limit_l_min -11
_diffrn_reflns_number 14082
_diffrn_reflns_theta_full 26.82
_diffrn_reflns_theta_max 26.82
_diffrn_reflns_theta_min 2.33
_diffrn_source 'fine focus sealed tube'
_exptl_absorpt_coefficient_mu 2.342
_exptl_absorpt_correction_T_max 0.73
_exptl_absorpt_correction_T_min 0.67
_exptl_absorpt_correction_type multi-scan
_exptl_absorpt_process_details 'SADABS V2012/1 (Bruker AXS Inc.)'
_exptl_crystal_colour colourless
_exptl_crystal_density_diffrn 1.499
_exptl_crystal_density_method 'not measured'
_exptl_crystal_description prism
_exptl_crystal_F_000 412
_exptl_crystal_size_max 0.369
_exptl_crystal_size_mid 0.168
_exptl_crystal_size_min 0.140
_refine_diff_density_max 0.239
_refine_diff_density_min -0.151
_refine_ls_abs_structure_details
;
Flack x determined using 1743 quotients [(I+)-(I-)]/[(I+)+(I-)]
(Parsons and Flack (2004), Acta Cryst. A60, s61).
;
_refine_ls_abs_structure_Flack -0.0165(19)
_refine_ls_extinction_method none
_refine_ls_goodness_of_fit_ref 1.101
_refine_ls_hydrogen_treatment constr
_refine_ls_matrix_type full
_refine_ls_number_parameters 219
_refine_ls_number_reflns 3807
_refine_ls_number_restraints 1
_refine_ls_restrained_S_all 1.101
_refine_ls_R_factor_all 0.0157
_refine_ls_R_factor_gt 0.0151
_refine_ls_shift/su_max 0.001
_refine_ls_shift/su_mean 0.000
_refine_ls_structure_factor_coef Fsqd
_refine_ls_weighting_details 'w=1/[\s^2^(Fo^2^)+(0.0147P)^2^+0.2042P] where P=(Fo^2^+2Fc^2^)/3'
_refine_ls_weighting_scheme calc
_refine_ls_wR_factor_gt 0.0348
_refine_ls_wR_factor_ref 0.0350
_reflns_number_gt 3740
_reflns_number_total 3807
_reflns_threshold_expression 'I > 2\s(I)'
_cod_data_source_file cg5b00658_si_004.cif
_cod_data_source_block 1_NaBr_A
_cod_depositor_comments 'Adding full bibliography for 4513482--4513486.cif.'
_cod_database_code 4513483

loop_
_space_group_symop_operation_xyz
'x, y, z'
'-x, y+1/2, -z'

loop_
_atom_site_type_symbol
_atom_site_label
_atom_site_fract_x
_atom_site_fract_y
_atom_site_fract_z
_atom_site_U_iso_or_equiv
_atom_site_adp_type
_atom_site_calc_flag
_atom_site_refinement_flags_adp
_atom_site_refinement_flags_posn
_atom_site_occupancy
Br Br1 0.11944(2) -0.00105(2) 0.35460(2) 0.01670(5) Uani d . . 1
Na Na1 0.20520(9) 0.19103(7) 0.21005(9) 0.01580(17) Uani d . . 1
O O1 0.49616(16) 0.18744(13) 0.25623(16) 0.0145(3) Uani d . . 1
O O2 0.31306(16) 0.13583(13) -0.02322(16) 0.0137(3) Uani d . . 1
O O3 0.03778(17) 0.36478(13) 0.22471(17) 0.0177(3) Uani d . . 1
N N1 0.0423(2) 0.23778(16) -0.0297(2) 0.0168(4) Uani d . . 1
N N2 0.3281(2) 0.33243(16) 0.3910(2) 0.0172(4) Uani d . . 1
C C1 0.4735(3) 0.34420(19) 0.4277(2) 0.0172(4) Uani d . . 1
H H1 0.5183 0.4035 0.4978 0.021 Uiso calc U R 1
C C2 0.5700(3) 0.26722(18) 0.3627(2) 0.0162(4) Uani d . . 1
C C3 0.7238(3) 0.25799(19) 0.3789(3) 0.0182(4) Uani d . . 1
H H3 0.8004 0.303 0.445 0.022 Uiso calc U R 1
C C4 0.7488(2) 0.16772(19) 0.2778(2) 0.0162(4) Uani d . . 1
H H4 0.8453 0.1405 0.2642 0.019 Uiso calc U R 1
C C5 0.6085(2) 0.12815(18) 0.2047(2) 0.0139(4) Uani d . . 1
C C6 0.5557(2) 0.03572(18) 0.0847(2) 0.0147(4) Uani d . . 1
C C7 0.4773(2) -0.06573(19) 0.1509(2) 0.0175(4) Uani d . . 1
H H7A 0.3912 -0.0353 0.1904 0.026 Uiso calc U R 1
H H7B 0.5517 -0.1032 0.2342 0.026 Uiso calc U R 1
H H7C 0.4391 -0.1232 0.0703 0.026 Uiso calc U R 1
C C8 0.6958(2) -0.0114(3) 0.0316(2) 0.0191(4) Uani d . . 1
H H8A 0.6632 -0.0734 -0.0441 0.029 Uiso calc U R 1
H H8B 0.7702 -0.0431 0.1197 0.029 Uiso calc U R 1
H H8C 0.7435 0.052 -0.0146 0.029 Uiso calc U R 1
C C9 0.4447(2) 0.08744(18) -0.0517(2) 0.0141(4) Uani d . . 1
C C10 0.4400(3) 0.0916(2) -0.2030(3) 0.0188(4) Uani d . . 1
H H10 0.5165 0.0638 -0.2526 0.023 Uiso calc U R 1
C C11 0.2980(3) 0.14589(19) -0.2745(3) 0.0184(4) Uani d . . 1
H H11 0.2618 0.161 -0.3806 0.022 Uiso calc U R 1
C C12 0.2251(2) 0.17151(18) -0.1619(2) 0.0156(4) Uani d . . 1
C C13 0.0807(2) 0.22748(18) -0.1575(2) 0.0152(4) Uani d . . 1
H H13 0.0155 0.2561 -0.2487 0.018 Uiso calc U R 1
C C14 -0.0989(2) 0.2993(2) -0.0228(3) 0.0174(4) Uani d . . 1
H H14A -0.1698 0.2455 0.0137 0.021 Uiso calc U R 1
H H14B -0.1502 0.327 -0.1262 0.021 Uiso calc U R 1
C C15 -0.0616(2) 0.40256(19) 0.0853(3) 0.0188(5) Uani d . . 1
H H15A -0.0108 0.4647 0.0377 0.023 Uiso calc U R 1
H H15B -0.1574 0.435 0.1066 0.023 Uiso calc U R 1
C C16 0.1061(3) 0.45980(19) 0.3179(3) 0.0193(5) Uani d . . 1
H H16A 0.0269 0.5024 0.3578 0.023 Uiso calc U R 1
H H16B 0.1535 0.5149 0.2568 0.023 Uiso calc U R 1
C C17 0.2277(3) 0.4119(2) 0.4497(3) 0.0201(5) Uani d . . 1
H H17A 0.2887 0.477 0.5054 0.024 Uiso calc U R 1
H H17B 0.1779 0.3699 0.5221 0.024 Uiso calc U R 1

loop_
_atom_site_aniso_label
_atom_site_aniso_U_11
_atom_site_aniso_U_22
_atom_site_aniso_U_33
_atom_site_aniso_U_12
_atom_site_aniso_U_13
_atom_site_aniso_U_23
Br1 0.01980(9) 0.01467(9) 0.01590(9) 0.00006(11) 0.00459(6) 0.00159(11)
Na1 0.0168(4) 0.0147(4) 0.0153(4) 0.0009(3) 0.0024(3) 0.0015(3)
O1 0.0123(7) 0.0159(7) 0.0150(7) 0.0005(6) 0.0024(6) -0.0037(6)
O2 0.0142(7) 0.0135(7) 0.0130(7) 0.0016(6) 0.0020(6) -0.0002(6)
O3 0.0188(8) 0.0159(8) 0.0177(8) 0.0027(6) 0.0026(6) 0.0027(6)
N1 0.0166(9) 0.0122(9) 0.0208(10) 0.0004(7) 0.0022(7) 0.0014(7)
N2 0.0203(9) 0.0162(9) 0.0152(9) 0.0037(7) 0.0044(8) -0.0014(7)
C1 0.0232(11) 0.0150(10) 0.0127(10) 0.0008(8) 0.0027(9) -0.0015(8)
C2 0.0207(10) 0.0145(10) 0.0124(10) -0.0015(8) 0.0015(8) -0.0013(8)
C3 0.0182(10) 0.0182(11) 0.0169(11) -0.0030(8) 0.0011(9) -0.0013(9)
C4 0.0128(10) 0.0184(11) 0.0173(10) 0.0004(8) 0.0032(8) 0.0018(8)
C5 0.0148(10) 0.0137(10) 0.0141(10) 0.0028(8) 0.0054(8) 0.0014(8)
C6 0.0137(10) 0.0141(10) 0.0158(10) 0.0014(7) 0.0023(8) -0.0013(7)
C7 0.0174(11) 0.0154(11) 0.0192(11) 0.0002(8) 0.0030(9) 0.0005(9)
C8 0.0183(9) 0.0176(11) 0.0226(10) 0.0029(11) 0.0071(8) -0.0025(12)
C9 0.0154(10) 0.0102(9) 0.0172(11) 0.0005(8) 0.0046(8) -0.0021(8)
C10 0.0215(11) 0.0183(11) 0.0177(11) 0.0020(9) 0.0065(9) -0.0030(9)
C11 0.0253(11) 0.0154(10) 0.0135(10) 0.0013(9) 0.0021(9) 0.0009(8)
C12 0.0186(10) 0.0131(10) 0.0130(10) -0.0018(8) -0.0011(8) 0.0001(8)
C13 0.0170(10) 0.0107(10) 0.0156(10) -0.0020(8) -0.0011(8) 0.0016(8)
C14 0.0144(10) 0.0173(11) 0.0203(11) 0.0009(9) 0.0032(9) 0.0039(9)
C15 0.0167(10) 0.0161(11) 0.0236(12) 0.0041(8) 0.0045(9) 0.0042(9)
C16 0.0219(11) 0.0172(11) 0.0197(11) 0.0043(8) 0.0068(9) -0.0009(8)
C17 0.0229(11) 0.0210(11) 0.0171(11) 0.0061(9) 0.0056(9) -0.0025(9)

loop_
_atom_type_symbol
_atom_type_description
_atom_type_scat_dispersion_real
_atom_type_scat_dispersion_imag
_atom_type_scat_source
C C 0.0033 0.0016 'International Tables Vol C Tables 4.2.6.8 and 6.1.1.4'
H H 0.0000 0.0000 'International Tables Vol C Tables 4.2.6.8 and 6.1.1.4'
N N 0.0061 0.0033 'International Tables Vol C Tables 4.2.6.8 and 6.1.1.4'
O O 0.0106 0.0060 'International Tables Vol C Tables 4.2.6.8 and 6.1.1.4'
Na Na 0.0362 0.0249 'International Tables Vol C Tables 4.2.6.8 and 6.1.1.4'
Br Br -0.2901 2.4595 'International Tables Vol C Tables 4.2.6.8 and 6.1.1.4'

loop_
_geom_angle_atom_site_label_1
_geom_angle_atom_site_label_2
_geom_angle_atom_site_label_3
_geom_angle
N1 Na1 N2 124.11(7)
N1 Na1 O3 67.48(6)
N2 Na1 O3 67.35(6)
N1 Na1 O1 123.30(6)
N2 Na1 O1 66.45(6)
O3 Na1 O1 127.22(6)
N1 Na1 O2 65.37(6)
N2 Na1 O2 121.48(6)
O3 Na1 O2 125.03(6)
O1 Na1 O2 64.65(5)
N1 Na1 Br1 115.41(5)
N2 Na1 Br1 110.94(5)
O3 Na1 Br1 112.12(5)
O1 Na1 Br1 107.09(4)
O2 Na1 Br1 112.50(4)
C5 O1 C2 106.74(16)
C5 O1 Na1 138.69(13)
C2 O1 Na1 114.57(12)
C9 O2 C12 106.87(16)
C9 O2 Na1 137.96(13)
C12 O2 Na1 114.88(12)
C16 O3 C15 112.56(16)
C16 O3 Na1 116.98(12)
C15 O3 Na1 117.06(12)
C13 N1 C14 119.6(2)
C13 N1 Na1 124.11(15)
C14 N1 Na1 115.53(14)
C1 N2 C17 121.04(19)
C1 N2 Na1 122.46(15)
C17 N2 Na1 116.33(14)
N2 C1 C2 119.8(2)
N2 C1 H1 120.1
C2 C1 H1 120.1
C3 C2 O1 109.85(19)
C3 C2 C1 133.5(2)
O1 C2 C1 116.60(19)
C2 C3 C4 106.76(19)
C2 C3 H3 126.6
C4 C3 H3 126.6
C5 C4 C3 106.87(19)
C5 C4 H4 126.6
C3 C4 H4 126.6
C4 C5 O1 109.77(18)
C4 C5 C6 133.39(19)
O1 C5 C6 116.84(17)
C5 C6 C9 110.28(17)
C5 C6 C8 108.79(17)
C9 C6 C8 108.67(17)
C5 C6 C7 110.43(17)
C9 C6 C7 109.52(17)
C8 C6 C7 109.12(18)
C6 C7 H7A 109.5
C6 C7 H7B 109.5
H7A C7 H7B 109.5
C6 C7 H7C 109.5
H7A C7 H7C 109.5
H7B C7 H7C 109.5
C6 C8 H8A 109.5
C6 C8 H8B 109.5
H8A C8 H8B 109.5
C6 C8 H8C 109.5
H8A C8 H8C 109.5
H8B C8 H8C 109.5
C10 C9 O2 109.74(19)
C10 C9 C6 134.0(2)
O2 C9 C6 116.16(18)
C9 C10 C11 106.90(19)
C9 C10 H10 126.5
C11 C10 H10 126.5
C12 C11 C10 106.71(19)
C12 C11 H11 126.6
C10 C11 H11 126.6
C11 C12 O2 109.78(18)
C11 C12 C13 134.3(2)
O2 C12 C13 115.94(18)
N1 C13 C12 119.2(2)
N1 C13 H13 120.4
C12 C13 H13 120.4
N1 C14 C15 109.57(18)
N1 C14 H14A 109.8
C15 C14 H14A 109.8
N1 C14 H14B 109.8
C15 C14 H14B 109.8
H14A C14 H14B 108.2
O3 C15 C14 109.14(17)
O3 C15 H15A 109.9
C14 C15 H15A 109.9
O3 C15 H15B 109.9
C14 C15 H15B 109.9
H15A C15 H15B 108.3
O3 C16 C17 108.64(18)
O3 C16 H16A 110.0
C17 C16 H16A 110.0
O3 C16 H16B 110.0
C17 C16 H16B 110.0
H16A C16 H16B 108.3
N2 C17 C16 109.58(18)
N2 C17 H17A 109.8
C16 C17 H17A 109.8
N2 C17 H17B 109.8
C16 C17 H17B 109.8
H17A C17 H17B 108.2

loop_
_geom_bond_atom_site_label_1
_geom_bond_atom_site_label_2
_geom_bond_distance
Br1 Na1 2.7463(8)
Na1 N1 2.372(2)
Na1 N2 2.378(2)
Na1 O3 2.5089(17)
Na1 O1 2.5393(16)
Na1 O2 2.5707(17)
O1 C5 1.374(2)
O1 C2 1.378(3)
O2 C9 1.374(2)
O2 C12 1.376(2)
O3 C16 1.423(3)
O3 C15 1.428(3)
N1 C13 1.273(3)
N1 C14 1.458(3)
N2 C1 1.273(3)
N2 C17 1.457(3)
C1 C2 1.444(3)
C1 H1 0.95
C2 C3 1.354(3)
C3 C4 1.424(3)
C3 H3 0.95
C4 C5 1.356(3)
C4 H4 0.95
C5 C6 1.507(3)
C6 C9 1.512(3)
C6 C8 1.533(3)
C6 C7 1.542(3)
C7 H7A 0.98
C7 H7B 0.98
C7 H7C 0.98
C8 H8A 0.98
C8 H8B 0.98
C8 H8C 0.98
C9 C10 1.349(3)
C10 C11 1.429(3)
C10 H10 0.95
C11 C12 1.350(3)
C11 H11 0.95
C12 C13 1.449(3)
C13 H13 0.95
C14 C15 1.518(3)
C14 H14A 0.99
C14 H14B 0.99
C15 H15A 0.99
C15 H15B 0.99
C16 C17 1.517(3)
C16 H16A 0.99
C16 H16B 0.99
C17 H17A 0.99
C17 H17B 0.99

loop_
_geom_hbond_atom_site_label_D
_geom_hbond_atom_site_label_H
_geom_hbond_atom_site_label_A
_geom_hbond_site_symmetry_A
_geom_hbond_distance_DH
_geom_hbond_distance_HA
_geom_hbond_distance_DA
_geom_hbond_angle_DHA
C3 H3 Br1 2_656 0.95 2.86 3.711(2) 149.3
C4 H4 Br1 1_655 0.95 2.90 3.761(2) 152.0
C11 H11 Br1 1_554 0.95 3.06 3.749(2) 131.1
C13 H13 Br1 2 0.95 3.09 3.815(2) 134.1
C14 H14B Br1 2 0.99 2.90 3.723(2) 141.5

loop_
_geom_torsion_atom_site_label_1
_geom_torsion_atom_site_label_2
_geom_torsion_atom_site_label_3
_geom_torsion_atom_site_label_4
_geom_torsion
C17 N2 C1 C2 -177.40(19)
Na1 N2 C1 C2 -2.2(3)
C5 O1 C2 C3 -0.5(2)
Na1 O1 C2 C3 179.88(14)
C5 O1 C2 C1 177.08(18)
Na1 O1 C2 C1 -2.5(2)
N2 C1 C2 C3 -179.9(2)
N2 C1 C2 O1 3.2(3)
O1 C2 C3 C4 -0.1(2)
C1 C2 C3 C4 -177.1(2)
C2 C3 C4 C5 0.7(2)
C3 C4 C5 O1 -1.0(2)
C3 C4 C5 C6 179.4(2)
C2 O1 C5 C4 0.9(2)
Na1 O1 C5 C4 -179.59(14)
C2 O1 C5 C6 -179.41(17)
Na1 O1 C5 C6 0.1(3)
C4 C5 C6 C9 -124.9(2)
O1 C5 C6 C9 55.5(2)
C4 C5 C6 C8 -5.8(3)
O1 C5 C6 C8 174.60(18)
C4 C5 C6 C7 113.9(3)
O1 C5 C6 C7 -65.7(2)
C12 O2 C9 C10 -0.3(2)
Na1 O2 C9 C10 -173.51(14)
C12 O2 C9 C6 -176.76(17)
Na1 O2 C9 C6 10.1(3)
C5 C6 C9 C10 125.0(3)
C8 C6 C9 C10 5.8(3)
C7 C6 C9 C10 -113.3(3)
C5 C6 C9 O2 -59.7(2)
C8 C6 C9 O2 -178.88(18)
C7 C6 C9 O2 62.0(2)
O2 C9 C10 C11 0.2(3)
C6 C9 C10 C11 175.7(2)
C9 C10 C11 C12 0.1(3)
C10 C11 C12 O2 -0.3(2)
C10 C11 C12 C13 178.9(2)
C9 O2 C12 C11 0.4(2)
Na1 O2 C12 C11 175.37(14)
C9 O2 C12 C13 -178.96(17)
Na1 O2 C12 C13 -4.0(2)
C14 N1 C13 C12 176.86(18)
Na1 N1 C13 C12 7.5(3)
C11 C12 C13 N1 179.2(2)
O2 C12 C13 N1 -1.7(3)
C13 N1 C14 C15 -120.6(2)
Na1 N1 C14 C15 49.7(2)
C16 O3 C15 C14 166.52(17)
Na1 O3 C15 C14 26.7(2)
N1 C14 C15 O3 -48.3(2)
C15 O3 C16 C17 -171.14(17)
Na1 O3 C16 C17 -31.3(2)
C1 N2 C17 C16 128.4(2)
Na1 N2 C17 C16 -47.1(2)
O3 C16 C17 N2 49.6(2)
